data_7017038
loop_
_publ_author_name
'Xu, Fenfen'
'Du, Shaowu'
'Liu, Yuping'
'Hassan, Jacqueline'
'Zhang, Jie'
'Bond, Alan M.'

_publ_section_title
;
 Synthesis and characterization of diiron dithiolate complexes containing
 a quinoxaline bridge.
;
_journal_issue 41
_journal_name_full 'Dalton transactions (Cambridge, England : 2003)'
_journal_page_first 10907
_journal_page_last 10917
_journal_paper_doi 10.1039/c1dt10953g
_journal_volume 40
_journal_year 2011
_chemical_formula_sum 'C40 H30 Fe2 N2 O5 P2 S2'
_chemical_formula_weight 856.42
_chemical_name_systematic
;
?
;
_space_group_IT_number 2
_symmetry_cell_setting triclinic
_symmetry_space_group_name_Hall '-P 1'
_symmetry_space_group_name_H-M 'P -1'
_atom_sites_solution_hydrogens geom
_atom_sites_solution_primary direct
_atom_sites_solution_secondary difmap
_audit_creation_method SHELXL-97
_cell_angle_alpha 98.516(4)
_cell_angle_beta 95.659(2)
_cell_angle_gamma 96.527(3)
_cell_formula_units_Z 2
_cell_length_a 9.2471(6)
_cell_length_b 12.8115(8)
_cell_length_c 16.3337(10)
_cell_measurement_reflns_used 4370
_cell_measurement_temperature 293(2)
_cell_measurement_theta_max 27.48
_cell_measurement_theta_min 2.58
_cell_volume 1888.1(2)
_computing_cell_refinement 'Siemens SMART'
_computing_data_collection 'Siemens SMART'
_computing_data_reduction 'Siemens XPREP'
_computing_molecular_graphics 'Bruker SHELXTL'
_computing_publication_material 'Bruker SHELXTL'
_computing_structure_refinement 'Siemens SHELXTL'
_computing_structure_solution 'Siemens SHELXTL'
_diffrn_ambient_temperature 293(2)
_diffrn_measured_fraction_theta_full 0.983
_diffrn_measured_fraction_theta_max 0.983
_diffrn_measurement_device_type 'Saturn70 (4x4 bin mode)'
_diffrn_measurement_method '\w scans'
_diffrn_radiation_monochromator graphite
_diffrn_radiation_source 'fine-focus sealed tube'
_diffrn_radiation_type MoK\a
_diffrn_radiation_wavelength 0.71073
_diffrn_reflns_av_R_equivalents 0.0370
_diffrn_reflns_av_sigmaI/netI 0.0617
_diffrn_reflns_limit_h_max 12
_diffrn_reflns_limit_h_min -11
_diffrn_reflns_limit_k_max 16
_diffrn_reflns_limit_k_min -15
_diffrn_reflns_limit_l_max 20
_diffrn_reflns_limit_l_min -21
_diffrn_reflns_number 14834
_diffrn_reflns_theta_full 27.48
_diffrn_reflns_theta_max 27.48
_diffrn_reflns_theta_min 2.58
_diffrn_standards_decay_% none
_diffrn_standards_interval_count none
_diffrn_standards_interval_time none
_diffrn_standards_number none
_exptl_absorpt_coefficient_mu 1.011
_exptl_absorpt_correction_T_max 1.0000
_exptl_absorpt_correction_T_min 0.4027
_exptl_absorpt_correction_type multi-scan
_exptl_absorpt_process_details 'Sphere (Rigaku Crystalclear)'
_exptl_crystal_colour red
_exptl_crystal_density_diffrn 1.506
_exptl_crystal_density_method 'not measured'
_exptl_crystal_description prism
_exptl_crystal_F_000 876
_exptl_crystal_size_max .21
_exptl_crystal_size_mid .18
_exptl_crystal_size_min .15
_refine_diff_density_max 0.678
_refine_diff_density_min -0.856
_refine_diff_density_rms 0.111
_refine_ls_extinction_method none
_refine_ls_goodness_of_fit_ref 1.005
_refine_ls_hydrogen_treatment mixed
_refine_ls_matrix_type full
_refine_ls_number_parameters 594
_refine_ls_number_reflns 8510
_refine_ls_number_restraints 0
_refine_ls_restrained_S_all 1.005
_refine_ls_R_factor_gt 0.0451
_refine_ls_shift/su_max 0.000
_refine_ls_shift/su_mean 0.000
_refine_ls_structure_factor_coef Fsqd
_refine_ls_weighting_details 'calc w=1/[\s^2^(Fo^2^)+(0.0726P)^2^+0.0000P] where P=(Fo^2^+2Fc^2^)/3'
_refine_ls_weighting_scheme calc
_refine_ls_wR_factor_gt 0.1075
_refine_ls_wR_factor_ref 0.1294
_reflns_number_gt 6297
_reflns_number_total 8510
_reflns_threshold_expression >2sigma(I)
_cod_data_source_file c1dt10953g.txt
_cod_data_source_block compound_2
_cod_depositor_comments
;
The following automatic conversions were performed:

'_symmetry_cell_setting' value 'Triclinic' changed to 'triclinic'
according to /home/saulius/struct/CIF-dictionaries/cif_core.dic
dictionary named 'cif_core.dic' version 2.4.1 from
2010-06-29.

'_exptl_absorpt_correction_type' value 'Multi-scan'
changed to 'multi-scan' according to
/home/saulius/struct/CIF-dictionaries/cif_core.dic dictionary named
'cif_core.dic' version 2.4.1 from 2010-06-29.

Automatic conversion script
Id: cif_fix_values 1715 2011-07-08 13:25:40Z adriana 
;
_cod_original_sg_symbol_H-M P-1
_cod_database_code 7017038
_refine_ls_r_factor_ref 0.0643

loop_
_symmetry_equiv_pos_as_xyz
'x, y, z'
'-x, -y, -z'

loop_
_atom_site_label
_atom_site_type_symbol
_atom_site_fract_x
_atom_site_fract_y
_atom_site_fract_z
_atom_site_U_iso_or_equiv
_atom_site_adp_type
_atom_site_occupancy
_atom_site_symmetry_multiplicity
_atom_site_calc_flag
_atom_site_refinement_flags
Fe1 Fe 0.39790(4) 0.50049(3) 0.23693(2) 0.02134(12) Uani 1 1 d .
Fe2 Fe 0.46786(5) 0.31880(4) 0.24553(3) 0.02679(12) Uani 1 1 d .
S1 S 0.46920(8) 0.44659(6) 0.35899(4) 0.02259(16) Uani 1 1 d .
S2 S 0.23610(8) 0.34903(6) 0.20818(4) 0.02544(17) Uani 1 1 d .
P1 P 0.26535(8) 0.63399(6) 0.26223(4) 0.01995(16) Uani 1 1 d .
P2 P 0.42961(9) 0.77456(6) 0.15525(5) 0.02490(17) Uani 1 1 d .
N1 N 0.3189(3) 0.24585(19) 0.47061(15) 0.0274(5) Uani 1 1 d .
N2 N 0.1013(3) 0.15812(19) 0.33593(17) 0.0298(6) Uani 1 1 d .
O1 O 0.3887(3) 0.4973(2) 0.05729(13) 0.0409(6) Uani 1 1 d .
O2 O 0.6779(3) 0.6381(2) 0.27971(17) 0.0467(6) Uani 1 1 d .
O3 O 0.7840(3) 0.3814(3) 0.2613(2) 0.0625(8) Uani 1 1 d .
O4 O 0.4665(4) 0.2363(3) 0.06803(17) 0.0808(12) Uani 1 1 d .
O5 O 0.4471(3) 0.1136(2) 0.30839(17) 0.0475(7) Uani 1 1 d .
C1 C 0.3914(3) 0.5011(3) 0.12779(19) 0.0290(6) Uani 1 1 d .
C2 C 0.5674(3) 0.5846(3) 0.25975(19) 0.0303(7) Uani 1 1 d .
C3 C 0.6619(4) 0.3552(3) 0.2562(2) 0.0413(8) Uani 1 1 d .
C4 C 0.4682(5) 0.2672(3) 0.1376(2) 0.0500(10) Uani 1 1 d .
C5 C 0.4530(4) 0.1936(3) 0.2848(2) 0.0334(7) Uani 1 1 d .
C6 C 0.3286(3) 0.4179(2) 0.42830(18) 0.0245(6) Uani 1 1 d .
C7 C 0.1098(3) 0.3270(3) 0.2863(2) 0.0267(6) Uani 1 1 d .
C8 C 0.1604(3) 0.2591(2) 0.34734(18) 0.0244(6) Uani 1 1 d .
C9 C 0.2683(3) 0.3030(2) 0.41612(18) 0.0233(6) Uani 1 1 d .
C10 C 0.2610(4) 0.1404(2) 0.4586(2) 0.0289(6) Uani 1 1 d .
C11 C 0.3153(4) 0.0739(3) 0.5135(2) 0.0386(8) Uani 1 1 d .
C12 C 0.2580(5) -0.0304(3) 0.5028(2) 0.0434(9) Uani 1 1 d .
C13 C 0.1452(4) -0.0730(3) 0.4378(2) 0.0425(9) Uani 1 1 d .
C14 C 0.0945(4) -0.0119(3) 0.3834(2) 0.0385(8) Uani 1 1 d .
C15 C 0.1527(3) 0.0974(2) 0.3925(2) 0.0297(7) Uani 1 1 d .
C16 C 0.3673(3) 0.7660(2) 0.25916(19) 0.0252(6) Uani 1 1 d .
C17 C 0.0933(3) 0.6341(2) 0.19788(16) 0.0214(6) Uani 1 1 d .
C18 C 0.0164(3) 0.7222(2) 0.20969(19) 0.0262(6) Uani 1 1 d .
C19 C -0.1147(4) 0.7234(3) 0.1622(2) 0.0298(7) Uani 1 1 d .
C20 C -0.1741(4) 0.6372(3) 0.1028(2) 0.0321(7) Uani 1 1 d .
C21 C -0.0995(4) 0.5494(3) 0.0899(2) 0.0321(7) Uani 1 1 d .
C22 C 0.0338(3) 0.5479(2) 0.13683(18) 0.0267(6) Uani 1 1 d .
C23 C 0.2095(3) 0.6499(2) 0.36695(17) 0.0201(5) Uani 1 1 d .
C24 C 0.0649(3) 0.6205(2) 0.38059(19) 0.0260(6) Uani 1 1 d .
C25 C 0.0280(4) 0.6274(3) 0.4618(2) 0.0333(7) Uani 1 1 d .
C26 C 0.1336(4) 0.6635(3) 0.5293(2) 0.0353(8) Uani 1 1 d .
C27 C 0.2765(4) 0.6913(2) 0.51591(19) 0.0293(7) Uani 1 1 d .
C28 C 0.3156(3) 0.6846(2) 0.43625(18) 0.0235(6) Uani 1 1 d .
C29 C 0.2703(4) 0.8186(3) 0.1020(2) 0.0356(8) Uani 1 1 d .
C30 C 0.1983(5) 0.7541(4) 0.0305(3) 0.0552(13) Uani 1 1 d .
C31 C 0.0675(7) 0.7813(7) -0.0081(4) 0.092(3) Uani 1 1 d .
C32 C 0.0148(6) 0.8688(7) 0.0228(5) 0.112(3) Uani 1 1 d .
C33 C 0.0860(5) 0.9360(5) 0.0930(5) 0.087(2) Uani 1 1 d .
H33A H 0.0475 0.9973 0.1133 0.104 Uiso 1 1 calc R
C34 C 0.2136(4) 0.9121(3) 0.1328(3) 0.0510(11) Uani 1 1 d .
C35 C 0.5586(3) 0.8983(2) 0.17465(19) 0.0256(6) Uani 1 1 d .
C36 C 0.5783(4) 0.9507(3) 0.1072(2) 0.0407(8) Uani 1 1 d .
C37 C 0.6847(4) 1.0374(3) 0.1139(3) 0.0483(10) Uani 1 1 d .
C38 C 0.7713(4) 1.0748(3) 0.1890(3) 0.0427(9) Uani 1 1 d .
C39 C 0.7506(4) 1.0248(3) 0.2562(2) 0.0397(8) Uani 1 1 d .
C40 C 0.6463(4) 0.9360(3) 0.2492(2) 0.0318(7) Uani 1 1 d .
H36 H 0.524(4) 0.920(3) 0.053(2) 0.032(9) Uiso 1 1 d .
H26 H 0.113(4) 0.662(3) 0.584(2) 0.030(9) Uiso 1 1 d .
H40 H 0.638(4) 0.895(3) 0.294(2) 0.039(10) Uiso 1 1 d .
H22 H 0.089(4) 0.488(3) 0.1291(19) 0.023(8) Uiso 1 1 d .
H14 H 0.023(4) -0.036(3) 0.341(2) 0.031(9) Uiso 1 1 d .
H28 H 0.405(4) 0.698(2) 0.4274(19) 0.022(8) Uiso 1 1 d .
H18 H 0.058(4) 0.783(3) 0.254(2) 0.032(9) Uiso 1 1 d .
H39 H 0.814(4) 1.048(3) 0.307(2) 0.042(10) Uiso 1 1 d .
H19 H -0.157(4) 0.771(3) 0.173(2) 0.035(10) Uiso 1 1 d .
H7A H 0.028(4) 0.297(3) 0.254(2) 0.034(9) Uiso 1 1 d .
H25 H -0.064(5) 0.616(3) 0.467(2) 0.045(11) Uiso 1 1 d .
H24 H -0.008(4) 0.600(3) 0.336(2) 0.040(10) Uiso 1 1 d .
H6B H 0.262(4) 0.461(3) 0.421(2) 0.035(10) Uiso 1 1 d .
H20 H -0.265(5) 0.638(3) 0.073(3) 0.054(12) Uiso 1 1 d .
H27 H 0.336(5) 0.714(3) 0.552(2) 0.044(12) Uiso 1 1 d .
H37 H 0.694(5) 1.072(3) 0.064(3) 0.055(12) Uiso 1 1 d .
H11 H 0.393(5) 0.099(3) 0.558(3) 0.052(12) Uiso 1 1 d .
H31 H 0.033(6) 0.744(4) -0.047(3) 0.071(17) Uiso 1 1 d .
H21 H -0.136(5) 0.487(3) 0.050(3) 0.053(12) Uiso 1 1 d .
H12 H 0.276(6) -0.072(4) 0.540(3) 0.073(15) Uiso 1 1 d .
H13 H 0.110(5) -0.151(4) 0.435(3) 0.070(14) Uiso 1 1 d .
H30 H 0.248(5) 0.697(4) 0.010(3) 0.057(14) Uiso 1 1 d .
H16B H 0.307(3) 0.828(2) 0.2761(17) 0.013(7) Uiso 1 1 d .
H16A H 0.453(4) 0.770(2) 0.296(2) 0.024(8) Uiso 1 1 d .
H6A H 0.382(4) 0.444(3) 0.484(2) 0.035(9) Uiso 1 1 d .
H7B H 0.095(4) 0.395(3) 0.315(2) 0.029(9) Uiso 1 1 d .
H34 H 0.258(5) 0.959(3) 0.180(3) 0.056(13) Uiso 1 1 d .
H32 H -0.077(7) 0.895(4) 0.004(3) 0.095(18) Uiso 1 1 d .
H38 H 0.821(5) 1.124(4) 0.189(3) 0.066(15) Uiso 1 1 d .

loop_
_atom_site_aniso_label
_atom_site_aniso_U_11
_atom_site_aniso_U_22
_atom_site_aniso_U_33
_atom_site_aniso_U_23
_atom_site_aniso_U_13
_atom_site_aniso_U_12
Fe1 0.0163(2) 0.0245(2) 0.0226(2) 0.00203(17) 0.00148(15) 0.00254(16)
Fe2 0.0225(2) 0.0297(2) 0.0282(2) -0.00024(18) 0.00191(17) 0.01054(18)
S1 0.0172(3) 0.0243(3) 0.0240(3) 0.0022(3) -0.0013(3) -0.0013(3)
S2 0.0222(4) 0.0232(4) 0.0274(3) -0.0028(3) -0.0046(3) 0.0032(3)
P1 0.0164(3) 0.0207(4) 0.0217(3) 0.0024(3) 0.0016(3) -0.0002(3)
P2 0.0269(4) 0.0214(4) 0.0252(4) 0.0041(3) 0.0029(3) -0.0023(3)
N1 0.0280(14) 0.0209(12) 0.0312(13) 0.0021(11) 0.0015(11) -0.0009(10)
N2 0.0212(13) 0.0201(12) 0.0449(15) 0.0006(11) -0.0027(11) 0.0004(10)
O1 0.0438(15) 0.0528(15) 0.0244(11) 0.0009(11) 0.0049(10) 0.0051(12)
O2 0.0230(13) 0.0595(17) 0.0558(15) 0.0199(14) -0.0007(11) -0.0119(11)
O3 0.0213(14) 0.084(2) 0.090(2) 0.0289(19) 0.0137(14) 0.0157(14)
O4 0.116(3) 0.096(3) 0.0327(15) -0.0119(16) 0.0129(17) 0.054(2)
O5 0.0515(17) 0.0333(14) 0.0635(17) 0.0088(13) 0.0189(14) 0.0186(12)
C1 0.0220(16) 0.0322(16) 0.0321(16) 0.0032(13) 0.0026(12) 0.0041(12)
C2 0.0243(16) 0.0383(18) 0.0316(16) 0.0133(14) 0.0056(13) 0.0063(14)
C3 0.036(2) 0.050(2) 0.0451(19) 0.0176(17) 0.0102(16) 0.0201(17)
C4 0.058(3) 0.054(2) 0.041(2) 0.0000(18) 0.0074(18) 0.029(2)
C5 0.0295(18) 0.0322(18) 0.0374(17) -0.0047(15) 0.0036(14) 0.0130(14)
C6 0.0240(15) 0.0221(14) 0.0243(14) -0.0017(12) 0.0032(12) -0.0032(12)
C7 0.0138(14) 0.0277(16) 0.0367(16) 0.0031(14) -0.0024(12) 0.0017(12)
C8 0.0154(14) 0.0229(14) 0.0332(15) -0.0006(12) 0.0017(11) 0.0025(11)
C9 0.0228(15) 0.0175(13) 0.0282(14) -0.0010(11) 0.0065(12) -0.0005(11)
C10 0.0303(17) 0.0192(14) 0.0366(16) 0.0021(13) 0.0039(13) 0.0037(12)
C11 0.051(2) 0.0284(17) 0.0366(17) 0.0088(15) -0.0007(16) 0.0043(15)
C12 0.059(3) 0.0286(18) 0.044(2) 0.0109(16) 0.0047(18) 0.0065(17)
C13 0.054(2) 0.0155(15) 0.057(2) 0.0044(16) 0.0080(19) 0.0025(15)
C14 0.040(2) 0.0188(15) 0.052(2) -0.0020(15) -0.0013(17) -0.0006(14)
C15 0.0263(16) 0.0159(14) 0.0455(18) 0.0020(13) 0.0048(14) 0.0001(11)
C16 0.0235(15) 0.0218(14) 0.0287(14) 0.0047(12) 0.0017(12) -0.0037(12)
C17 0.0183(14) 0.0247(14) 0.0200(12) 0.0039(11) 0.0011(10) -0.0009(11)
C18 0.0202(15) 0.0261(15) 0.0308(15) 0.0008(13) 0.0037(12) 0.0020(12)
C19 0.0227(16) 0.0319(17) 0.0368(17) 0.0057(14) 0.0058(13) 0.0096(13)
C20 0.0224(16) 0.0404(18) 0.0322(16) 0.0056(14) -0.0040(13) 0.0050(13)
C21 0.0288(17) 0.0321(17) 0.0309(15) 0.0003(14) -0.0079(13) 0.0010(13)
C22 0.0285(16) 0.0235(15) 0.0269(14) 0.0025(12) -0.0013(12) 0.0041(12)
C23 0.0237(14) 0.0131(12) 0.0236(13) 0.0034(10) 0.0035(11) 0.0018(10)
C24 0.0243(16) 0.0243(15) 0.0291(15) 0.0043(12) 0.0045(12) 0.0010(12)
C25 0.0309(18) 0.0320(17) 0.0419(18) 0.0129(15) 0.0152(15) 0.0060(14)
C26 0.049(2) 0.0350(18) 0.0264(15) 0.0083(14) 0.0130(15) 0.0136(16)
C27 0.041(2) 0.0223(15) 0.0246(15) 0.0035(13) -0.0020(14) 0.0080(13)
C28 0.0227(16) 0.0186(14) 0.0284(14) 0.0027(12) 0.0012(12) 0.0022(11)
C29 0.0297(17) 0.0347(18) 0.0412(18) 0.0226(15) -0.0076(14) -0.0116(14)
C30 0.052(3) 0.060(3) 0.046(2) 0.031(2) -0.0168(19) -0.033(2)
C31 0.068(4) 0.112(5) 0.084(4) 0.073(4) -0.047(3) -0.058(4)
C32 0.043(3) 0.138(6) 0.168(7) 0.134(6) -0.039(4) -0.034(4)
C33 0.037(3) 0.085(4) 0.161(6) 0.095(4) 0.011(3) 0.009(2)
C34 0.035(2) 0.045(2) 0.080(3) 0.036(2) 0.003(2) 0.0021(17)
C35 0.0187(14) 0.0240(15) 0.0335(15) 0.0023(12) 0.0045(12) 0.0018(11)
C36 0.042(2) 0.0386(19) 0.0362(18) 0.0101(16) -0.0007(16) -0.0158(16)
C37 0.044(2) 0.044(2) 0.055(2) 0.0209(19) 0.0041(18) -0.0185(17)
C38 0.0306(19) 0.0268(18) 0.067(3) 0.0071(18) 0.0030(17) -0.0083(15)
C39 0.0266(18) 0.0395(19) 0.047(2) -0.0028(17) -0.0013(15) -0.0036(14)
C40 0.0253(16) 0.0337(17) 0.0344(16) 0.0046(15) 0.0017(13) -0.0018(13)

loop_
_atom_type_symbol
_atom_type_description
_atom_type_scat_dispersion_real
_atom_type_scat_dispersion_imag
_atom_type_scat_source
C C 0.0033 0.0016 'International Tables Vol C Tables 4.2.6.8 and 6.1.1.4'
H H 0.0000 0.0000 'International Tables Vol C Tables 4.2.6.8 and 6.1.1.4'
N N 0.0061 0.0033 'International Tables Vol C Tables 4.2.6.8 and 6.1.1.4'
O O 0.0106 0.0060 'International Tables Vol C Tables 4.2.6.8 and 6.1.1.4'
P P 0.1023 0.0942 'International Tables Vol C Tables 4.2.6.8 and 6.1.1.4'
S S 0.1246 0.1234 'International Tables Vol C Tables 4.2.6.8 and 6.1.1.4'
Fe Fe 0.3463 0.8444 'International Tables Vol C Tables 4.2.6.8 and 6.1.1.4'

loop_
_geom_angle_atom_site_label_1
_geom_angle_atom_site_label_2
_geom_angle_atom_site_label_3
_geom_angle
C2 Fe1 C1 93.33(14)
C2 Fe1 P1 93.76(10)
C1 Fe1 P1 95.75(10)
C2 Fe1 S1 83.38(10)
C1 Fe1 S1 155.24(10)
P1 Fe1 S1 108.92(3)
C2 Fe1 S2 159.67(10)
C1 Fe1 S2 88.27(11)
P1 Fe1 S2 106.26(3)
S1 Fe1 S2 86.72(3)
C2 Fe1 Fe2 103.61(10)
C1 Fe1 Fe2 100.68(10)
P1 Fe1 Fe2 155.21(3)
S1 Fe1 Fe2 56.86(2)
S2 Fe1 Fe2 56.27(2)
C3 Fe2 C4 90.43(19)
C3 Fe2 C5 101.83(15)
C4 Fe2 C5 98.17(17)
C3 Fe2 S2 151.74(12)
C4 Fe2 S2 85.44(13)
C5 Fe2 S2 106.43(11)
C3 Fe2 S1 86.14(13)
C4 Fe2 S1 156.30(14)
C5 Fe2 S1 105.48(10)
S2 Fe2 S1 86.57(3)
C3 Fe2 Fe1 97.12(12)
C4 Fe2 Fe1 101.07(12)
C5 Fe2 Fe1 152.78(10)
S2 Fe2 Fe1 56.61(2)
S1 Fe2 Fe1 56.29(2)
C6 S1 Fe1 118.31(11)
C6 S1 Fe2 115.07(9)
Fe1 S1 Fe2 66.85(2)
C7 S2 Fe2 114.02(10)
C7 S2 Fe1 116.55(11)
Fe2 S2 Fe1 67.12(3)
C17 P1 C23 102.05(13)
C17 P1 C16 103.51(13)
C23 P1 C16 102.63(13)
C17 P1 Fe1 120.09(9)
C23 P1 Fe1 113.18(9)
C16 P1 Fe1 113.34(10)
C29 P2 C35 100.72(14)
C29 P2 C16 100.69(15)
C35 P2 C16 103.16(13)
C9 N1 C10 116.4(3)
C8 N2 C15 116.4(3)
O1 C1 Fe1 177.1(3)
O2 C2 Fe1 175.7(3)
O3 C3 Fe2 177.3(3)
O4 C4 Fe2 178.2(4)
O5 C5 Fe2 177.9(3)
C9 C6 S1 112.9(2)
C9 C6 H6B 114(2)
S1 C6 H6B 107(2)
C9 C6 H6A 113(2)
S1 C6 H6A 102(2)
H6B C6 H6A 107(3)
C8 C7 S2 114.3(2)
C8 C7 H7A 112(2)
S2 C7 H7A 102(2)
C8 C7 H7B 109.8(19)
S2 C7 H7B 108(2)
H7A C7 H7B 110(3)
N2 C8 C9 121.6(3)
N2 C8 C7 118.0(3)
C9 C8 C7 120.4(3)
N1 C9 C8 122.7(3)
N1 C9 C6 117.3(3)
C8 C9 C6 119.9(3)
N1 C10 C15 121.2(3)
N1 C10 C11 118.9(3)
C15 C10 C11 119.9(3)
C12 C11 C10 119.5(3)
C12 C11 H11 118(2)
C10 C11 H11 122(2)
C11 C12 C13 120.7(3)
C11 C12 H12 123(3)
C13 C12 H12 116(3)
C14 C13 C12 120.9(3)
C14 C13 H13 124(3)
C12 C13 H13 115(3)
C13 C14 C15 119.9(3)
C13 C14 H14 124(2)
C15 C14 H14 116(2)
N2 C15 C10 121.7(3)
N2 C15 C14 119.2(3)
C10 C15 C14 119.1(3)
P1 C16 P2 111.79(16)
P1 C16 H16B 112.4(16)
P2 C16 H16B 109.9(15)
P1 C16 H16A 104.5(19)
P2 C16 H16A 105.6(19)
H16B C16 H16A 112(2)
C22 C17 C18 118.3(3)
C22 C17 P1 121.8(2)
C18 C17 P1 119.8(2)
C19 C18 C17 120.7(3)
C19 C18 H18 120.9(19)
C17 C18 H18 118.4(19)
C18 C19 C20 120.7(3)
C18 C19 H19 117(3)
C20 C19 H19 122(3)
C19 C20 C21 119.5(3)
C19 C20 H20 120(3)
C21 C20 H20 121(3)
C20 C21 C22 120.3(3)
C20 C21 H21 123(2)
C22 C21 H21 116(2)
C21 C22 C17 120.5(3)
C21 C22 H22 122.4(19)
C17 C22 H22 117.1(19)
C24 C23 C28 118.7(3)
C24 C23 P1 121.4(2)
C28 C23 P1 119.7(2)
C23 C24 C25 119.9(3)
C23 C24 H24 120(2)
C25 C24 H24 120(2)
C26 C25 C24 120.6(3)
C26 C25 H25 122(3)
C24 C25 H25 117(3)
C27 C26 C25 119.5(3)
C27 C26 H26 118(2)
C25 C26 H26 122(2)
C28 C27 C26 120.9(3)
C28 C27 H27 117(3)
C26 C27 H27 122(3)
C27 C28 C23 120.4(3)
C27 C28 H28 121(2)
C23 C28 H28 118(2)
C30 C29 C34 118.9(4)
C30 C29 P2 118.3(3)
C34 C29 P2 122.7(3)
C29 C30 C31 119.7(6)
C29 C30 H30 114(3)
C31 C30 H30 126(3)
C32 C31 C30 120.4(6)
C32 C31 H31 124(4)
C30 C31 H31 115(5)
C31 C32 C33 121.3(5)
C31 C32 H32 129(3)
C33 C32 H32 110(3)
C34 C33 C32 120.2(6)
C34 C33 H33A 119.9
C32 C33 H33A 119.9
C33 C34 C29 119.5(5)
C33 C34 H34 118(3)
C29 C34 H34 122(3)
C40 C35 C36 118.5(3)
C40 C35 P2 124.2(2)
C36 C35 P2 117.0(2)
C37 C36 C35 120.8(3)
C37 C36 H36 120(2)
C35 C36 H36 119(2)
C36 C37 C38 120.1(4)
C36 C37 H37 118(3)
C38 C37 H37 122(3)
C39 C38 C37 119.4(3)
C39 C38 H38 126(4)
C37 C38 H38 114(4)
C38 C39 C40 120.6(3)
C38 C39 H39 120(2)
C40 C39 H39 120(2)
C35 C40 C39 120.5(3)
C35 C40 H40 118(2)
C39 C40 H40 121(2)

loop_
_geom_bond_atom_site_label_1
_geom_bond_atom_site_label_2
_geom_bond_distance
Fe1 C2 1.771(3)
Fe1 C1 1.779(3)
Fe1 P1 2.2284(8)
Fe1 S1 2.2668(8)
Fe1 S2 2.2706(8)
Fe1 Fe2 2.5056(6)
Fe2 C3 1.786(4)
Fe2 C4 1.789(4)
Fe2 C5 1.810(4)
Fe2 S2 2.2619(8)
Fe2 S1 2.2819(8)
S1 C6 1.847(3)
S2 C7 1.844(3)
P1 C17 1.819(3)
P1 C23 1.824(3)
P1 C16 1.851(3)
P2 C29 1.824(3)
P2 C35 1.839(3)
P2 C16 1.860(3)
N1 C9 1.317(4)
N1 C10 1.374(4)
N2 C8 1.325(4)
N2 C15 1.376(4)
O1 C1 1.143(4)
O2 C2 1.153(4)
O3 C3 1.132(5)
O4 C4 1.144(4)
O5 C5 1.144(4)
C6 C9 1.492(4)
C6 H6B 0.89(4)
C6 H6A 0.99(4)
C7 C8 1.492(4)
C7 H7A 0.89(4)
C7 H7B 0.95(3)
C8 C9 1.427(4)
C10 C15 1.400(4)
C10 C11 1.419(5)
C11 C12 1.360(5)
C11 H11 0.96(4)
C12 C13 1.411(5)
C12 H12 0.88(5)
C13 C14 1.354(5)
C13 H13 1.01(5)
C14 C15 1.423(4)
C14 H14 0.89(4)
C16 H16B 1.05(3)
C16 H16A 0.94(3)
C17 C22 1.394(4)
C17 C18 1.400(4)
C18 C19 1.376(4)
C18 H18 1.00(4)
C19 C20 1.379(5)
C19 H19 0.77(4)
C20 C21 1.386(5)
C20 H20 0.93(4)
C21 C22 1.389(4)
C21 H21 0.96(4)
C22 H22 0.96(3)
C23 C24 1.397(4)
C23 C28 1.405(4)
C24 C25 1.395(4)
C24 H24 0.93(4)
C25 C26 1.385(5)
C25 H25 0.86(4)
C26 C27 1.376(5)
C26 H26 0.92(3)
C27 C28 1.378(4)
C27 H27 0.77(4)
C28 H28 0.85(3)
C29 C30 1.388(5)
C29 C34 1.407(6)
C30 C31 1.411(8)
C30 H30 0.95(4)
C31 C32 1.324(12)
C31 H31 0.76(5)
C32 C33 1.385(11)
C32 H32 0.99(6)
C33 C34 1.378(6)
C33 H33A 0.9300
C34 H34 0.93(4)
C35 C40 1.384(4)
C35 C36 1.389(5)
C36 C37 1.382(5)
C36 H36 0.97(4)
C37 C38 1.386(6)
C37 H37 0.99(4)
C38 C39 1.368(6)
C38 H38 0.74(5)
C39 C40 1.389(5)
C39 H39 0.96(4)
C40 H40 0.96(4)
